data_1508934
loop_
_publ_author_name
'Liu, Xu'
'Zhang, Qian'
'Zhang, Dingyuan'
'Xin, Xiaoqing'
'Zhang, Rui'
'Zhou, Fenguo'
'Dong, Dewen'

_publ_section_title
;
 PPA-Mediated C-C Bond Formation: A Synthetic Route to Substituted
 Indeno[2,1-c]quinolin-6(7H)-ones.
;
_journal_issue 4
_journal_name_full 'Organic letters'
_journal_page_first 776
_journal_page_last 779
_journal_paper_doi 10.1021/ol303423f
_journal_volume 15
_journal_year 2013
_chemical_formula_moiety 'C18 H15 N O2'
_chemical_formula_sum 'C18 H15 N O2'
_chemical_formula_weight 277.31
_chemical_melting_point ?
_chemical_name_systematic
; 
 ? 
;
_space_group_IT_number 14
_symmetry_cell_setting monoclinic
_symmetry_space_group_name_Hall '-P 2ybc'
_symmetry_space_group_name_H-M 'P 1 21/c 1'
_atom_sites_solution_hydrogens geom
_atom_sites_solution_primary direct
_atom_sites_solution_secondary difmap
_audit_creation_method SHELXL-97
_cell_angle_alpha 90.00
_cell_angle_beta 109.5390(10)
_cell_angle_gamma 90.00
_cell_formula_units_Z 8
_cell_length_a 16.6508(12)
_cell_length_b 12.0775(9)
_cell_length_c 14.6164(11)
_cell_measurement_temperature 273(2)
_cell_measurement_theta_max 28.4
_cell_measurement_theta_min 2.4
_cell_volume 2770.1(4)
_computing_cell_refinement 'SAINT (Bruker, 1999)'
_computing_data_collection 'SMART (Bruker, 1997)'
_computing_data_reduction SAINT
_computing_molecular_graphics 'SHELXTL-PLUS (Sheldrick, 1990)'
_computing_publication_material SHELXL-97
_computing_structure_refinement 'SHELXL-97 (Sheldrick, 1997)'
_computing_structure_solution 'SHELXS-97 (Sheldrick, 1990)'
_diffrn_ambient_temperature 273(2)
_diffrn_measured_fraction_theta_full 0.998
_diffrn_measured_fraction_theta_max 0.998
_diffrn_measurement_device_type 'Bruker APEX CCD area-detector'
_diffrn_measurement_method '\w scans'
_diffrn_radiation_monochromator graphite
_diffrn_radiation_source 'fine-focus sealed tube'
_diffrn_radiation_type MoK\a
_diffrn_radiation_wavelength 0.71073
_diffrn_reflns_av_R_equivalents 0.0351
_diffrn_reflns_av_sigmaI/netI 0.0426
_diffrn_reflns_limit_h_max 16
_diffrn_reflns_limit_h_min -20
_diffrn_reflns_limit_k_max 14
_diffrn_reflns_limit_k_min -13
_diffrn_reflns_limit_l_max 18
_diffrn_reflns_limit_l_min -17
_diffrn_reflns_number 15001
_diffrn_reflns_theta_full 26.05
_diffrn_reflns_theta_max 26.05
_diffrn_reflns_theta_min 1.30
_exptl_absorpt_coefficient_mu 0.087
_exptl_absorpt_correction_T_max 0.609
_exptl_absorpt_correction_T_min 0.495
_exptl_absorpt_correction_type multi-scan
_exptl_absorpt_process_details 'SADABS (Sheldrick, 1996)'
_exptl_crystal_colour white
_exptl_crystal_density_diffrn 1.330
_exptl_crystal_density_method 'not measured'
_exptl_crystal_description Block
_exptl_crystal_F_000 1168
_exptl_crystal_size_max 0.40
_exptl_crystal_size_mid 0.30
_exptl_crystal_size_min 0.25
_refine_diff_density_max 1.491
_refine_diff_density_min -0.495
_refine_diff_density_rms 0.060
_refine_ls_extinction_method none
_refine_ls_goodness_of_fit_ref 1.047
_refine_ls_hydrogen_treatment mixed
_refine_ls_matrix_type full
_refine_ls_number_parameters 379
_refine_ls_number_reflns 5456
_refine_ls_number_restraints 0
_refine_ls_restrained_S_all 1.047
_refine_ls_R_factor_all 0.0908
_refine_ls_R_factor_gt 0.0606
_refine_ls_shift/su_max 0.000
_refine_ls_shift/su_mean 0.000
_refine_ls_structure_factor_coef Fsqd
_refine_ls_weighting_details 'calc w=1/[\s^2^(Fo^2^)+(0.1061P)^2^+1.3255P] where P=(Fo^2^+2Fc^2^)/3'
_refine_ls_weighting_scheme calc
_refine_ls_wR_factor_gt 0.1748
_refine_ls_wR_factor_ref 0.1995
_reflns_number_gt 3719
_reflns_number_total 5456
_reflns_threshold_expression >2sigma(I)
_cod_data_source_file ol303423f_si_002.cif
_cod_data_source_block LX006
_cod_depositor_comments
;
The following automatic conversions were performed:

'_chemical_melting_point' value 'not measured' was changed to '?' -
the value is undefined or not given.

Automatic conversion script
Id: cif_fix_values 1891 2012-01-12 08:04:46Z andrius 
;
_cod_original_sg_symbol_H-M 'P 1 21/c1'
_cod_database_code 1508934

loop_
_symmetry_equiv_pos_as_xyz
'x, y, z'
'-x, y+1/2, -z+1/2'
'-x, -y, -z'
'x, -y-1/2, z-1/2'

loop_
_atom_site_label
_atom_site_type_symbol
_atom_site_fract_x
_atom_site_fract_y
_atom_site_fract_z
_atom_site_U_iso_or_equiv
_atom_site_adp_type
_atom_site_occupancy
_atom_site_symmetry_multiplicity
_atom_site_calc_flag
_atom_site_refinement_flags
O2 O 0.20048(11) 0.93653(16) 0.31140(13) 0.0402(5) Uani 1 1 d .
N1 N 0.13643(13) 1.06964(16) 0.16183(14) 0.0287(5) Uani 1 1 d .
H1A H 0.1901 1.0598 0.1910 0.034 Uiso 1 1 calc R
O4 O 0.32104(11) 1.06084(17) 0.23862(13) 0.0396(5) Uani 1 1 d .
O1 O 0.16593(12) 1.18704(16) 0.05604(14) 0.0406(5) Uani 1 1 d .
N2 N 0.34285(13) 1.12492(17) 0.10287(15) 0.0305(5) Uani 1 1 d .
H3A H 0.2899 1.1427 0.0790 0.037 Uiso 1 1 calc R
O3 O 0.27101(12) 1.21142(18) -0.06790(14) 0.0478(6) Uani 1 1 d .
C6 C -0.00830(16) 1.0230(2) 0.15139(18) 0.0292(6) Uani 1 1 d .
C9 C 0.02142(16) 1.15776(19) 0.04238(17) 0.0284(5) Uani 1 1 d .
C10 C -0.03625(15) 1.0999(2) 0.07183(17) 0.0273(5) Uani 1 1 d .
C7 C 0.08037(16) 1.0115(2) 0.19564(17) 0.0275(5) Uani 1 1 d .
C17 C -0.02059(16) 1.2310(2) -0.04340(18) 0.0320(6) Uani 1 1 d .
H30A H -0.0082 1.2004 -0.0994 0.038 Uiso 1 1 calc R
C8 C 0.11245(16) 1.1415(2) 0.08542(18) 0.0297(6) Uani 1 1 d .
C24 C 0.48122(16) 1.1210(2) 0.08109(19) 0.0326(6) Uani 1 1 d .
C2 C 0.11374(16) 0.9388(2) 0.27474(18) 0.0324(6) Uani 1 1 d .
C26 C 0.37034(16) 1.0771(2) 0.19267(18) 0.0309(6) Uani 1 1 d .
C20 C 0.35633(17) 1.1966(2) -0.0438(2) 0.0367(6) Uani 1 1 d .
C12 C -0.20413(16) 1.0979(2) 0.0029(2) 0.0346(6) Uani 1 1 d .
H24A H -0.2113 1.0446 0.0454 0.042 Uiso 1 1 calc R
C3 C 0.05988(18) 0.8760(2) 0.30728(19) 0.0383(7) Uani 1 1 d .
H23A H 0.0819 0.8271 0.3587 0.046 Uiso 1 1 calc R
C11 C -0.12257(16) 1.1316(2) 0.00810(18) 0.0290(6) Uani 1 1 d .
C28 C 0.51277(16) 1.0689(2) 0.17545(19) 0.0322(6) Uani 1 1 d .
C25 C 0.39397(16) 1.1467(2) 0.04765(18) 0.0303(6) Uani 1 1 d .
C29 C 0.59861(17) 1.0278(2) 0.2319(2) 0.0361(6) Uani 1 1 d .
C23 C 0.52947(19) 1.1490(3) 0.0220(2) 0.0438(7) Uani 1 1 d .
H18A H 0.5873 1.1321 0.0424 0.053 Uiso 1 1 calc R
C5 C -0.06194(17) 0.9577(2) 0.1866(2) 0.0373(6) Uani 1 1 d .
H17A H -0.1208 0.9632 0.1579 0.045 Uiso 1 1 calc R
C16 C -0.11320(17) 1.2098(2) -0.05837(18) 0.0324(6) Uani 1 1 d .
C27 C 0.45941(16) 1.0487(2) 0.22662(19) 0.0344(6) Uani 1 1 d .
C15 C -0.18391(18) 1.2562(2) -0.1269(2) 0.0405(7) Uani 1 1 d .
H14A H -0.1773 1.3088 -0.1703 0.049 Uiso 1 1 calc R
C14 C -0.26426(19) 1.2238(3) -0.1302(2) 0.0454(7) Uani 1 1 d .
H13A H -0.3121 1.2552 -0.1757 0.054 Uiso 1 1 calc R
C21 C 0.40570(19) 1.2246(2) -0.0989(2) 0.0432(7) Uani 1 1 d .
H12A H 0.3813 1.2594 -0.1586 0.052 Uiso 1 1 calc R
C4 C -0.02833(18) 0.8864(2) 0.2623(2) 0.0413(7) Uani 1 1 d .
H11A H -0.0647 0.8439 0.2843 0.050 Uiso 1 1 calc R
C19 C 0.22983(19) 1.2813(3) -0.1480(2) 0.0466(7) Uani 1 1 d .
H10A H 0.1701 1.2848 -0.1571 0.070 Uiso 1 1 calc R
H10B H 0.2377 1.2520 -0.2055 0.070 Uiso 1 1 calc R
H10C H 0.2539 1.3542 -0.1355 0.070 Uiso 1 1 calc R
C13 C -0.27405(18) 1.1449(2) -0.0662(2) 0.0398(7) Uani 1 1 d .
H9A H -0.3286 1.1230 -0.0697 0.048 Uiso 1 1 calc R
C31 C 0.74569(19) 0.9761(3) 0.2824(3) 0.0503(8) Uani 1 1 d .
H8A H 0.7975 0.9745 0.2713 0.060 Uiso 1 1 calc R
C35 C 0.50408(19) 0.9925(3) 0.3223(2) 0.0494(8) Uani 1 1 d .
H7A H 0.5051 1.0435 0.3748 0.059 Uiso 1 1 calc R
C30 C 0.67560(18) 1.0244(2) 0.2147(2) 0.0420(7) Uani 1 1 d .
H6A H 0.6800 1.0544 0.1580 0.050 Uiso 1 1 calc R
C1 C 0.2392(2) 0.8620(3) 0.3895(2) 0.0597(10) Uani 1 1 d .
H5A H 0.3001 0.8688 0.4089 0.090 Uiso 1 1 calc R
H5B H 0.2229 0.7875 0.3686 0.090 Uiso 1 1 calc R
H5C H 0.2208 0.8796 0.4434 0.090 Uiso 1 1 calc R
C22 C 0.4925(2) 1.2009(3) -0.0651(2) 0.0467(8) Uani 1 1 d .
H4A H 0.5259 1.2207 -0.1024 0.056 Uiso 1 1 calc R
C34 C 0.59340(19) 0.9829(3) 0.3188(2) 0.0483(8) Uani 1 1 d .
C32 C 0.7398(2) 0.9300(3) 0.3666(3) 0.0611(10) Uani 1 1 d .
H2A H 0.7872 0.8963 0.4108 0.073 Uiso 1 1 calc R
C33 C 0.6638(2) 0.9339(3) 0.3856(3) 0.0617(10) Uani 1 1 d .
H1B H 0.6602 0.9039 0.4427 0.074 Uiso 1 1 calc R
C18 C 0.00553(19) 1.3525(2) -0.0339(2) 0.0429(7) Uani 1 1 d .
H10D H 0.0652 1.3583 -0.0249 0.064 Uiso 1 1 calc R
H10E H -0.0054 1.3843 0.0210 0.064 Uiso 1 1 calc R
H10F H -0.0268 1.3915 -0.0917 0.064 Uiso 1 1 calc R
C36 C 0.4668(3) 0.8885(3) 0.3380(3) 0.0802(12) Uani 1 1 d .
H10G H 0.4105 0.9018 0.3398 0.120 Uiso 1 1 calc R
H10H H 0.5015 0.8568 0.3985 0.120 Uiso 1 1 calc R
H10I H 0.4637 0.8383 0.2860 0.120 Uiso 1 1 calc R

loop_
_atom_site_aniso_label
_atom_site_aniso_U_11
_atom_site_aniso_U_22
_atom_site_aniso_U_33
_atom_site_aniso_U_23
_atom_site_aniso_U_13
_atom_site_aniso_U_12
O2 0.0296(10) 0.0463(11) 0.0396(10) 0.0155(9) 0.0048(8) -0.0005(8)
N1 0.0226(11) 0.0308(11) 0.0302(11) 0.0025(9) 0.0054(9) -0.0023(9)
O4 0.0296(10) 0.0567(12) 0.0336(10) 0.0041(9) 0.0123(8) -0.0003(9)
O1 0.0282(10) 0.0446(11) 0.0485(11) 0.0171(9) 0.0119(9) -0.0018(8)
N2 0.0226(11) 0.0335(12) 0.0344(12) 0.0047(9) 0.0083(9) 0.0008(9)
O3 0.0293(11) 0.0647(14) 0.0448(11) 0.0232(10) 0.0063(9) 0.0000(10)
C6 0.0302(14) 0.0287(13) 0.0295(13) -0.0028(10) 0.0111(11) -0.0008(10)
C9 0.0284(13) 0.0244(12) 0.0306(13) -0.0031(10) 0.0077(11) 0.0003(10)
C10 0.0257(13) 0.0267(12) 0.0293(13) -0.0057(10) 0.0088(10) -0.0005(10)
C7 0.0292(13) 0.0271(12) 0.0272(12) -0.0022(10) 0.0107(10) -0.0029(10)
C17 0.0315(14) 0.0309(13) 0.0312(13) 0.0017(11) 0.0075(11) 0.0011(11)
C8 0.0306(14) 0.0256(12) 0.0331(13) 0.0003(10) 0.0107(11) -0.0026(10)
C24 0.0310(14) 0.0324(14) 0.0357(14) -0.0003(11) 0.0130(11) 0.0027(11)
C2 0.0300(14) 0.0353(14) 0.0306(13) 0.0012(11) 0.0086(11) -0.0010(11)
C26 0.0287(14) 0.0319(13) 0.0319(13) -0.0006(11) 0.0100(11) -0.0014(11)
C20 0.0337(15) 0.0352(15) 0.0399(15) 0.0047(12) 0.0108(12) -0.0002(11)
C12 0.0314(14) 0.0346(14) 0.0378(14) -0.0060(12) 0.0116(12) -0.0011(11)
C3 0.0419(16) 0.0422(16) 0.0323(14) 0.0094(12) 0.0142(12) -0.0009(12)
C11 0.0268(13) 0.0270(13) 0.0320(13) -0.0060(10) 0.0082(11) 0.0012(10)
C28 0.0289(14) 0.0298(13) 0.0373(14) 0.0004(11) 0.0104(11) 0.0017(11)
C25 0.0308(14) 0.0265(13) 0.0326(13) -0.0008(10) 0.0093(11) -0.0009(10)
C29 0.0292(15) 0.0337(14) 0.0433(16) 0.0022(12) 0.0093(12) 0.0013(11)
C23 0.0360(16) 0.0517(17) 0.0491(17) 0.0076(14) 0.0214(14) 0.0097(13)
C5 0.0290(14) 0.0447(16) 0.0404(15) 0.0030(12) 0.0143(12) -0.0018(12)
C16 0.0317(14) 0.0288(13) 0.0343(14) -0.0047(11) 0.0077(11) -0.0002(11)
C27 0.0276(14) 0.0382(14) 0.0358(14) 0.0025(12) 0.0085(11) 0.0012(11)
C15 0.0358(16) 0.0394(15) 0.0416(15) 0.0035(13) 0.0067(13) 0.0042(12)
C14 0.0332(16) 0.0465(17) 0.0474(17) -0.0019(14) 0.0013(13) 0.0077(13)
C21 0.0456(18) 0.0492(18) 0.0350(15) 0.0096(13) 0.0136(13) 0.0022(14)
C4 0.0370(16) 0.0492(17) 0.0411(15) 0.0069(13) 0.0176(13) -0.0067(13)
C19 0.0354(16) 0.0544(18) 0.0438(16) 0.0158(14) 0.0053(13) 0.0042(14)
C13 0.0275(14) 0.0438(16) 0.0462(16) -0.0092(13) 0.0097(12) 0.0005(12)
C31 0.0309(16) 0.0448(17) 0.072(2) -0.0012(16) 0.0129(15) 0.0058(13)
C35 0.0342(16) 0.067(2) 0.0432(17) 0.0171(15) 0.0084(13) 0.0028(15)
C30 0.0313(15) 0.0405(16) 0.0535(18) -0.0010(13) 0.0135(13) 0.0024(12)
C1 0.0395(18) 0.078(2) 0.0520(19) 0.0315(18) 0.0030(15) 0.0028(16)
C22 0.0467(19) 0.0557(19) 0.0465(17) 0.0132(15) 0.0272(15) 0.0056(15)
C34 0.0304(16) 0.0600(19) 0.0501(18) 0.0146(15) 0.0075(13) 0.0011(14)
C32 0.0324(17) 0.058(2) 0.079(3) 0.0173(19) 0.0002(16) 0.0083(15)
C33 0.0341(17) 0.075(2) 0.064(2) 0.0311(19) 0.0011(15) 0.0052(16)
C18 0.0429(17) 0.0337(15) 0.0472(17) 0.0041(13) 0.0087(14) -0.0033(12)
C36 0.068(3) 0.074(3) 0.096(3) 0.025(2) 0.023(2) 0.005(2)

loop_
_atom_type_symbol
_atom_type_description
_atom_type_scat_dispersion_real
_atom_type_scat_dispersion_imag
_atom_type_scat_source
C C 0.0033 0.0016 'International Tables Vol C Tables 4.2.6.8 and 6.1.1.4'
H H 0.0000 0.0000 'International Tables Vol C Tables 4.2.6.8 and 6.1.1.4'
N N 0.0061 0.0033 'International Tables Vol C Tables 4.2.6.8 and 6.1.1.4'
O O 0.0106 0.0060 'International Tables Vol C Tables 4.2.6.8 and 6.1.1.4'

loop_
_geom_angle_atom_site_label_1
_geom_angle_atom_site_label_2
_geom_angle_atom_site_label_3
_geom_angle
C2 O2 C1 117.6(2)
C8 N1 C7 124.5(2)
C8 N1 H1A 117.7
C7 N1 H1A 117.7
C26 N2 C25 124.7(2)
C26 N2 H3A 117.7
C25 N2 H3A 117.7
C20 O3 C19 117.9(2)
C7 C6 C5 118.2(2)
C7 C6 C10 116.2(2)
C5 C6 C10 125.6(2)
C10 C9 C8 122.5(2)
C10 C9 C17 112.5(2)
C8 C9 C17 124.8(2)
C9 C10 C6 120.8(2)
C9 C10 C11 107.8(2)
C6 C10 C11 131.3(2)
N1 C7 C2 118.7(2)
N1 C7 C6 121.0(2)
C2 C7 C6 120.3(2)
C9 C17 C16 100.9(2)
C9 C17 C18 116.8(2)
C16 C17 C18 115.1(2)
C9 C17 H30A 107.8
C16 C17 H30A 107.8
C18 C17 H30A 107.8
O1 C8 N1 121.2(2)
O1 C8 C9 123.9(2)
N1 C8 C9 114.8(2)
C25 C24 C23 118.1(2)
C25 C24 C28 115.6(2)
C23 C24 C28 126.3(2)
O2 C2 C3 125.5(2)
O2 C2 C7 114.2(2)
C3 C2 C7 120.2(2)
O4 C26 N2 121.3(2)
O4 C26 C27 124.7(2)
N2 C26 C27 114.1(2)
O3 C20 C21 126.6(2)
O3 C20 C25 113.4(2)
C21 C20 C25 120.0(3)
C13 C12 C11 119.1(3)
C13 C12 H24A 120.4
C11 C12 H24A 120.4
C2 C3 C4 119.4(2)
C2 C3 H23A 120.3
C4 C3 H23A 120.3
C12 C11 C16 119.4(2)
C12 C11 C10 133.0(2)
C16 C11 C10 107.5(2)
C27 C28 C24 120.4(2)
C27 C28 C29 108.7(2)
C24 C28 C29 130.8(2)
N2 C25 C24 121.5(2)
N2 C25 C20 118.1(2)
C24 C25 C20 120.4(2)
C30 C29 C34 119.3(3)
C30 C29 C28 133.6(3)
C34 C29 C28 107.0(2)
C22 C23 C24 120.8(3)
C22 C23 H18A 119.6
C24 C23 H18A 119.6
C4 C5 C6 120.7(2)
C4 C5 H17A 119.7
C6 C5 H17A 119.7
C15 C16 C11 120.7(3)
C15 C16 C17 128.2(3)
C11 C16 C17 111.1(2)
C28 C27 C26 123.7(2)
C28 C27 C35 112.3(2)
C26 C27 C35 124.0(2)
C14 C15 C16 119.4(3)
C14 C15 H14A 120.3
C16 C15 H14A 120.3
C15 C14 C13 120.3(3)
C15 C14 H13A 119.9
C13 C14 H13A 119.9
C20 C21 C22 119.7(3)
C20 C21 H12A 120.1
C22 C21 H12A 120.1
C5 C4 C3 121.2(3)
C5 C4 H11A 119.4
C3 C4 H11A 119.4
O3 C19 H10A 109.5
O3 C19 H10B 109.5
H10A C19 H10B 109.5
O3 C19 H10C 109.5
H10A C19 H10C 109.5
H10B C19 H10C 109.5
C12 C13 C14 121.1(3)
C12 C13 H9A 119.5
C14 C13 H9A 119.5
C30 C31 C32 120.8(3)
C30 C31 H8A 119.6
C32 C31 H8A 119.6
C36 C35 C34 114.6(3)
C36 C35 C27 115.5(3)
C34 C35 C27 100.9(2)
C36 C35 H7A 108.5
C34 C35 H7A 108.5
C27 C35 H7A 108.5
C31 C30 C29 119.6(3)
C31 C30 H6A 120.2
C29 C30 H6A 120.2
O2 C1 H5A 109.5
O2 C1 H5B 109.5
H5A C1 H5B 109.5
O2 C1 H5C 109.5
H5A C1 H5C 109.5
H5B C1 H5C 109.5
C23 C22 C21 121.0(3)
C23 C22 H4A 119.5
C21 C22 H4A 119.5
C33 C34 C29 120.5(3)
C33 C34 C35 128.4(3)
C29 C34 C35 111.0(2)
C33 C32 C31 120.4(3)
C33 C32 H2A 119.8
C31 C32 H2A 119.8
C34 C33 C32 119.3(3)
C34 C33 H1B 120.3
C32 C33 H1B 120.3
C17 C18 H10D 109.5
C17 C18 H10E 109.5
H10D C18 H10E 109.5
C17 C18 H10F 109.5
H10D C18 H10F 109.5
H10E C18 H10F 109.5
C35 C36 H10G 109.5
C35 C36 H10H 109.5
H10G C36 H10H 109.5
C35 C36 H10I 109.5
H10G C36 H10I 109.5
H10H C36 H10I 109.5

loop_
_geom_bond_atom_site_label_1
_geom_bond_atom_site_label_2
_geom_bond_distance
O2 C2 1.362(3)
O2 C1 1.427(3)
N1 C8 1.364(3)
N1 C7 1.384(3)
N1 H1A 0.8600
O4 C26 1.238(3)
O1 C8 1.240(3)
N2 C26 1.365(3)
N2 C25 1.380(3)
N2 H3A 0.8600
O3 C20 1.356(3)
O3 C19 1.419(3)
C6 C7 1.407(3)
C6 C5 1.411(4)
C6 C10 1.438(3)
C9 C10 1.368(3)
C9 C8 1.447(4)
C9 C17 1.502(3)
C10 C11 1.478(3)
C7 C2 1.410(3)
C17 C16 1.505(4)
C17 C18 1.524(4)
C17 H30A 0.9800
C24 C25 1.404(4)
C24 C23 1.404(4)
C24 C28 1.446(4)
C2 C3 1.375(4)
C26 C27 1.439(4)
C20 C21 1.372(4)
C20 C25 1.408(4)
C12 C13 1.382(4)
C12 C11 1.395(4)
C12 H24A 0.9300
C3 C4 1.400(4)
C3 H23A 0.9300
C11 C16 1.400(4)
C28 C27 1.361(4)
C28 C29 1.476(4)
C29 C30 1.387(4)
C29 C34 1.411(4)
C23 C22 1.367(4)
C23 H18A 0.9300
C5 C4 1.366(4)
C5 H17A 0.9300
C16 C15 1.384(4)
C27 C35 1.508(4)
C15 C14 1.379(4)
C15 H14A 0.9300
C14 C13 1.384(4)
C14 H13A 0.9300
C21 C22 1.393(4)
C21 H12A 0.9300
C4 H11A 0.9300
C19 H10A 0.9600
C19 H10B 0.9600
C19 H10C 0.9600
C13 H9A 0.9300
C31 C30 1.382(4)
C31 C32 1.384(5)
C31 H8A 0.9300
C35 C36 1.452(5)
C35 C34 1.510(4)
C35 H7A 0.9800
C30 H6A 0.9300
C1 H5A 0.9600
C1 H5B 0.9600
C1 H5C 0.9600
C22 H4A 0.9300
C34 C33 1.383(4)
C32 C33 1.383(5)
C32 H2A 0.9300
C33 H1B 0.9300
C18 H10D 0.9600
C18 H10E 0.9600
C18 H10F 0.9600
C36 H10G 0.9600
C36 H10H 0.9600
C36 H10I 0.9600
